data_7235416
loop_
_publ_author_name
'Gleason, Cody J.'
'Cox, Jordan M.'
'Walton, Ian M.'
'Benedict, Jason B.'

_publ_section_title
;
 Polymorphism and the influence of crystal structure on the luminescence
 of the opto-electronic material 4,4&#x2032;-bis(9-carbazolyl)biphenyl
;
_journal_issue 33
_journal_name_full CrystEngComm
_journal_page_first 7621
_journal_paper_doi 10.1039/C4CE01056F
_journal_volume 16
_journal_year 2014
_chemical_formula_moiety 'C36 H24 N2'
_chemical_formula_sum 'C36 H24 N2'
_chemical_formula_weight 484.57
_chemical_name_systematic 4,4'-bis(9-carbazolyl)biphenyl
_space_group_crystal_system monoclinic
_space_group_IT_number 14
_space_group_name_Hall '-P 2ybc'
_space_group_name_H-M_alt 'P 1 21/c 1'
_atom_sites_solution_hydrogens geom
_atom_sites_solution_primary direct
_audit_creation_date 2014-06-11
_audit_creation_method
;
Olex2 1.2
(compiled 2014.05.21 svn.r2940 for OlexSys, GUI svn.r4846)
;
_cell_angle_alpha 90
_cell_angle_beta 110.051(7)
_cell_angle_gamma 90
_cell_formula_units_Z 2
_cell_length_a 7.9745(18)
_cell_length_b 16.072(4)
_cell_length_c 10.223(3)
_cell_measurement_reflns_used 4201
_cell_measurement_temperature 90
_cell_measurement_theta_max 29.99
_cell_measurement_theta_min 2.47
_cell_volume 1230.8(6)
_computing_molecular_graphics 'Olex2 (Dolomanov et al., 2009)'
_computing_publication_material 'Olex2 (Dolomanov et al., 2009)'
_computing_structure_refinement 'ShelXL (Sheldrick, 2008)'
_computing_structure_solution 'XS (Sheldrick, 2008)'
_diffrn_ambient_temperature 90
_diffrn_detector 'Bruker APEX2 area detector'
_diffrn_detector_area_resol_mean 7.9
_diffrn_detector_type 'CCD area detector'
_diffrn_measured_fraction_theta_full 1.000
_diffrn_measured_fraction_theta_max 0.992
_diffrn_measurement_device 'three-circle diffractometer'
_diffrn_measurement_device_type 'Bruker SMART APEX2 area detector'
_diffrn_measurement_method '\w and \f scans'
_diffrn_radiation_monochromator 'mirror optics'
_diffrn_radiation_probe x-ray
_diffrn_radiation_type MoK\a
_diffrn_radiation_wavelength 0.71073
_diffrn_reflns_av_R_equivalents 0.0794
_diffrn_reflns_av_unetI/netI 0.0776
_diffrn_reflns_Laue_measured_fraction_full 1.000
_diffrn_reflns_Laue_measured_fraction_max 0.992
_diffrn_reflns_limit_h_max 10
_diffrn_reflns_limit_h_min -11
_diffrn_reflns_limit_k_max 22
_diffrn_reflns_limit_k_min -20
_diffrn_reflns_limit_l_max 13
_diffrn_reflns_limit_l_min -14
_diffrn_reflns_number 13290
_diffrn_reflns_point_group_measured_fraction_full 1.000
_diffrn_reflns_point_group_measured_fraction_max 0.992
_diffrn_reflns_theta_full 25.242
_diffrn_reflns_theta_max 30.105
_diffrn_reflns_theta_min 2.471
_diffrn_source 'microfocus sealed X-ray tube'
_diffrn_source_type 'Incoatec I\ms'
_diffrn_standards_number 0
_exptl_absorpt_coefficient_mu 0.076
_exptl_absorpt_correction_T_max 0.7460
_exptl_absorpt_correction_T_min 0.5472
_exptl_absorpt_correction_type multi-scan
_exptl_absorpt_process_details
;
SADABS-2012/1 (Bruker,2012) was used for absorption correction.
wR2(int) was 0.1043 before and 0.0611 after correction.
The Ratio of minimum to maximum transmission is 0.7335.
The \l/2 correction factor is 0.0015.
;
_exptl_crystal_colour 'light colourless'
_exptl_crystal_colour_modifier light
_exptl_crystal_colour_primary colourless
_exptl_crystal_density_diffrn 1.307
_exptl_crystal_description needle
_exptl_crystal_F_000 508
_exptl_crystal_preparation
'The powdered form of 4,4'-bis(9-carbazolyl)biphenyl 97% pure was obtained from Sigma Aldrich and used without further purification.'
_exptl_crystal_recrystallization_method 'The sample was crystallized from 3mL of benzene over a 3 day period.'
_exptl_crystal_size_max 0.2
_exptl_crystal_size_mid 0.05
_exptl_crystal_size_min 0.02
_refine_diff_density_max 0.377
_refine_diff_density_min -0.270
_refine_diff_density_rms 0.058
_refine_ls_extinction_method none
_refine_ls_goodness_of_fit_ref 1.046
_refine_ls_hydrogen_treatment constr
_refine_ls_matrix_type full
_refine_ls_number_parameters 172
_refine_ls_number_reflns 3595
_refine_ls_number_restraints 0
_refine_ls_restrained_S_all 1.046
_refine_ls_R_factor_all 0.0866
_refine_ls_R_factor_gt 0.0496
_refine_ls_shift/su_max 0.000
_refine_ls_shift/su_mean 0.000
_refine_ls_structure_factor_coef Fsqd
_refine_ls_weighting_details 'w=1/[\s^2^(Fo^2^)+(0.0573P)^2^+0.0538P] where P=(Fo^2^+2Fc^2^)/3'
_refine_ls_weighting_scheme calc
_refine_ls_wR_factor_gt 0.1147
_refine_ls_wR_factor_ref 0.1268
_reflns_Friedel_coverage 0.000
_reflns_number_gt 2481
_reflns_number_total 3595
_reflns_threshold_expression 'I > 2\s(I)'
_cod_data_source_file c4ce01056f2.cif
_cod_data_source_block alpha-CBP
_cod_original_cell_volume 1230.9(5)
_cod_database_code 7235416
_shelxl_version_number 2013-4
_shelx_space_group_comment
;
The symmetry employed for this shelxl refinement is uniquely defined
by the following loop, which should always be used as a source of
symmetry information in preference to the above space-group names.
They are only intended as comments.
;
_olex2_refinement_description
;
1. Fixed Uiso
 At 1.2 times of:
  All C(H) groups
2.a Aromatic/amide H refined with riding coordinates:
 C2(H2), C3(H3), C4(H4), C5(H5), C8(H8), C9(H9), C10(H10), C11(H11), C14(H14),
 C15(H15), C16(H16), C17(H17)
;
_olex2_exptl_crystal_mounting_method 'In oil'
_olex2_submission_special_instructions 'No special instructions were received'

loop_
_space_group_symop_operation_xyz
'x, y, z'
'-x, y+1/2, -z+1/2'
'-x, -y, -z'
'x, -y-1/2, z-1/2'

loop_
_atom_site_label
_atom_site_type_symbol
_atom_site_fract_x
_atom_site_fract_y
_atom_site_fract_z
_atom_site_U_iso_or_equiv
_atom_site_adp_type
_atom_site_occupancy
_atom_site_site_symmetry_order
_atom_site_calc_flag
_atom_site_refinement_flags_posn
N1 N 0.14553(14) 0.73086(6) 0.20672(11) 0.0135(2) Uani 1 1 d .
C1 C 0.15553(17) 0.81560(7) 0.24126(13) 0.0139(3) Uani 1 1 d .
C2 C 0.28263(18) 0.85779(8) 0.34958(13) 0.0161(3) Uani 1 1 d .
H2 H 0.3780 0.8291 0.4165 0.019 Uiso 1 1 calc R
C3 C 0.26388(19) 0.94367(8) 0.35551(14) 0.0191(3) Uani 1 1 d .
H3 H 0.3478 0.9740 0.4288 0.023 Uiso 1 1 calc R
C4 C 0.12462(19) 0.98685(8) 0.25629(14) 0.0207(3) Uani 1 1 d .
H4 H 0.1154 1.0455 0.2634 0.025 Uiso 1 1 calc R
C5 C 0.00100(19) 0.94439(8) 0.14837(14) 0.0194(3) Uani 1 1 d .
H5 H -0.0929 0.9735 0.0808 0.023 Uiso 1 1 calc R
C6 C 0.01560(18) 0.85805(8) 0.13975(13) 0.0153(3) Uani 1 1 d .
C7 C -0.08324(18) 0.79668(8) 0.03920(13) 0.0157(3) Uani 1 1 d .
C8 C -0.22825(19) 0.80174(9) -0.08497(14) 0.0216(3) Uani 1 1 d .
H8 H -0.2851 0.8536 -0.1161 0.026 Uiso 1 1 calc R
C9 C -0.2879(2) 0.73034(9) -0.16193(15) 0.0243(3) Uani 1 1 d .
H9 H -0.3856 0.7333 -0.2471 0.029 Uiso 1 1 calc R
C10 C -0.20555(19) 0.65335(9) -0.11550(15) 0.0220(3) Uani 1 1 d .
H10 H -0.2496 0.6050 -0.1698 0.026 Uiso 1 1 calc R
C11 C -0.06189(18) 0.64621(8) 0.00725(13) 0.0177(3) Uani 1 1 d .
H11 H -0.0074 0.5939 0.0385 0.021 Uiso 1 1 calc R
C12 C 0.00007(17) 0.71908(8) 0.08356(13) 0.0149(3) Uani 1 1 d .
C13 C 0.25131(17) 0.66657(7) 0.29114(12) 0.0132(3) Uani 1 1 d .
C14 C 0.32790(17) 0.60551(7) 0.23243(13) 0.0147(3) Uani 1 1 d .
H14 H 0.3139 0.6081 0.1364 0.018 Uiso 1 1 calc R
C15 C 0.27766(17) 0.66324(8) 0.43292(13) 0.0150(3) Uani 1 1 d .
H15 H 0.2284 0.7052 0.4743 0.018 Uiso 1 1 calc R
C16 C 0.42440(17) 0.54098(7) 0.31406(12) 0.0131(3) Uani 1 1 d .
H16 H 0.4748 0.4996 0.2724 0.016 Uiso 1 1 calc R
C17 C 0.37556(17) 0.59882(8) 0.51389(13) 0.0146(3) Uani 1 1 d .
H17 H 0.3929 0.5977 0.6106 0.018 Uiso 1 1 calc R
C18 C 0.44966(16) 0.53522(7) 0.45674(12) 0.0117(3) Uani 1 1 d .

loop_
_atom_site_aniso_label
_atom_site_aniso_U_11
_atom_site_aniso_U_22
_atom_site_aniso_U_33
_atom_site_aniso_U_23
_atom_site_aniso_U_13
_atom_site_aniso_U_12
N1 0.0164(6) 0.0112(5) 0.0111(5) 0.0010(4) 0.0026(4) 0.0011(4)
C1 0.0187(7) 0.0119(6) 0.0135(6) 0.0022(4) 0.0087(5) 0.0024(5)
C2 0.0214(7) 0.0144(6) 0.0134(6) 0.0019(5) 0.0070(5) 0.0014(5)
C3 0.0276(8) 0.0161(6) 0.0162(6) -0.0022(5) 0.0109(6) -0.0032(5)
C4 0.0314(8) 0.0120(6) 0.0242(7) 0.0013(5) 0.0169(6) 0.0040(5)
C5 0.0238(8) 0.0161(6) 0.0213(7) 0.0053(5) 0.0118(6) 0.0071(5)
C6 0.0164(7) 0.0158(6) 0.0158(6) 0.0028(5) 0.0083(5) 0.0033(5)
C7 0.0144(7) 0.0178(6) 0.0159(6) 0.0026(5) 0.0065(5) 0.0023(5)
C8 0.0178(8) 0.0254(7) 0.0200(7) 0.0057(5) 0.0043(6) 0.0057(5)
C9 0.0168(8) 0.0332(8) 0.0186(7) 0.0018(6) 0.0004(6) -0.0003(6)
C10 0.0193(8) 0.0257(7) 0.0197(7) -0.0034(6) 0.0050(6) -0.0049(6)
C11 0.0186(7) 0.0168(6) 0.0177(6) 0.0007(5) 0.0061(6) -0.0014(5)
C12 0.0146(7) 0.0170(6) 0.0137(6) 0.0027(5) 0.0056(5) 0.0008(5)
C13 0.0138(7) 0.0112(6) 0.0137(6) 0.0019(4) 0.0035(5) -0.0002(4)
C14 0.0171(7) 0.0143(6) 0.0120(6) -0.0005(4) 0.0041(5) -0.0006(5)
C15 0.0192(7) 0.0126(6) 0.0149(6) 0.0003(4) 0.0082(5) 0.0019(5)
C16 0.0155(7) 0.0104(6) 0.0128(6) -0.0017(4) 0.0043(5) 0.0010(5)
C17 0.0189(7) 0.0145(6) 0.0116(6) 0.0005(4) 0.0067(5) 0.0012(5)
C18 0.0128(7) 0.0104(5) 0.0120(6) -0.0007(4) 0.0044(5) -0.0015(4)

loop_
_atom_type_symbol
_atom_type_description
_atom_type_scat_dispersion_real
_atom_type_scat_dispersion_imag
_atom_type_scat_source
C C 0.0033 0.0016 'International Tables Vol C Tables 4.2.6.8 and 6.1.1.4'
H H 0.0000 0.0000 'International Tables Vol C Tables 4.2.6.8 and 6.1.1.4'
N N 0.0061 0.0033 'International Tables Vol C Tables 4.2.6.8 and 6.1.1.4'

loop_
_geom_angle_atom_site_label_1
_geom_angle_atom_site_label_2
_geom_angle_atom_site_label_3
_geom_angle
_geom_angle_site_symmetry_3
C1 N1 C13 125.58(10) .
C12 N1 C1 108.39(10) .
C12 N1 C13 125.62(10) .
N1 C1 C6 108.78(11) .
C2 C1 N1 129.45(12) .
C2 C1 C6 121.66(12) .
C3 C2 C1 117.20(12) .
C2 C3 C4 121.93(13) .
C5 C4 C3 120.25(12) .
C4 C5 C6 119.25(13) .
C1 C6 C7 107.06(11) .
C5 C6 C1 119.69(12) .
C5 C6 C7 133.19(13) .
C8 C7 C6 133.29(12) .
C8 C7 C12 119.68(12) .
C12 C7 C6 106.98(11) .
C9 C8 C7 119.08(13) .
C8 C9 C10 120.65(13) .
C11 C10 C9 121.68(13) .
C10 C11 C12 117.40(12) .
N1 C12 C7 108.80(11) .
C11 C12 N1 129.70(12) .
C11 C12 C7 121.49(12) .
C14 C13 N1 120.37(11) .
C15 C13 N1 120.38(11) .
C15 C13 C14 119.24(11) .
C16 C14 C13 120.09(11) .
C17 C15 C13 120.21(11) .
C14 C16 C18 121.75(11) .
C15 C17 C18 121.74(11) .
C16 C18 C18 121.49(13) 3_666
C17 C18 C16 116.92(11) .
C17 C18 C18 121.59(13) 3_666

loop_
_geom_bond_atom_site_label_1
_geom_bond_atom_site_label_2
_geom_bond_distance
_geom_bond_site_symmetry_2
N1 C1 1.4024(16) .
N1 C12 1.4019(17) .
N1 C13 1.4230(15) .
C1 C2 1.3942(18) .
C1 C6 1.4119(18) .
C2 C3 1.3920(18) .
C3 C4 1.4040(19) .
C4 C5 1.382(2) .
C5 C6 1.3978(18) .
C6 C7 1.4475(19) .
C7 C8 1.396(2) .
C7 C12 1.4129(18) .
C8 C9 1.380(2) .
C9 C10 1.405(2) .
C10 C11 1.384(2) .
C11 C12 1.3999(18) .
C13 C14 1.3956(17) .
C13 C15 1.3924(17) .
C14 C16 1.3870(16) .
C15 C17 1.3871(17) .
C16 C18 1.4054(16) .
C17 C18 1.4043(16) .
C18 C18 1.491(2) 3_666

loop_
_geom_torsion_atom_site_label_1
_geom_torsion_atom_site_label_2
_geom_torsion_atom_site_label_3
_geom_torsion_atom_site_label_4
_geom_torsion
_geom_torsion_site_symmetry_4
N1 C1 C2 C3 177.06(12) .
N1 C1 C6 C5 -177.62(11) .
N1 C1 C6 C7 -0.15(14) .
N1 C13 C14 C16 -177.21(11) .
N1 C13 C15 C17 177.71(11) .
C1 N1 C12 C7 0.01(13) .
C1 N1 C12 C11 178.82(12) .
C1 N1 C13 C14 -135.62(13) .
C1 N1 C13 C15 45.21(17) .
C1 C2 C3 C4 -0.73(18) .
C1 C6 C7 C8 -176.97(14) .
C1 C6 C7 C12 0.15(14) .
C2 C1 C6 C5 -1.13(18) .
C2 C1 C6 C7 176.35(11) .
C2 C3 C4 C5 -0.15(19) .
C3 C4 C5 C6 0.41(19) .
C4 C5 C6 C1 0.21(19) .
C4 C5 C6 C7 -176.49(13) .
C5 C6 C7 C8 0.0(2) .
C5 C6 C7 C12 177.14(13) .
C6 C1 C2 C3 1.36(18) .
C6 C7 C8 C9 177.07(14) .
C6 C7 C12 N1 -0.10(14) .
C6 C7 C12 C11 -179.02(11) .
C7 C8 C9 C10 0.7(2) .
C8 C7 C12 N1 177.49(11) .
C8 C7 C12 C11 -1.44(19) .
C8 C9 C10 C11 -0.6(2) .
C9 C10 C11 C12 -0.6(2) .
C10 C11 C12 N1 -177.11(12) .
C10 C11 C12 C7 1.57(19) .
C12 N1 C1 C2 -176.05(12) .
C12 N1 C1 C6 0.09(14) .
C12 N1 C13 C14 52.55(17) .
C12 N1 C13 C15 -126.62(13) .
C12 C7 C8 C9 0.25(19) .
C13 N1 C1 C2 10.9(2) .
C13 N1 C1 C6 -172.92(11) .
C13 N1 C12 C7 173.01(11) .
C13 N1 C12 C11 -8.2(2) .
C13 C14 C16 C18 -0.61(19) .
C13 C15 C17 C18 -0.4(2) .
C14 C13 C15 C17 -1.47(19) .
C14 C16 C18 C17 -1.21(18) .
C14 C16 C18 C18 178.72(13) 3_666
C15 C13 C14 C16 1.97(19) .
C15 C17 C18 C16 1.73(19) .
C15 C17 C18 C18 -178.21(14) 3_666
